data_7716805
loop_
_publ_author_name
'Kubiak, Barbara'
'Muzio&#x142;, Tadeusz'
'Jab&#x142;o&#x144;ski, Miros&#x142;aw'
'Radtke, Aleksandra'
'Piszczek, Piotr'

_publ_section_title
;
 Investigation of titanium(IV)-oxo complexes stabilized with
 &#x3b1;-hydroxy carboxylate ligands: structural analysis and DFT studies.
;
_journal_issue 34
_journal_name_full 'Dalton transactions (Cambridge, England : 2003)'
_journal_page_first 14457
_journal_page_last 14468
_journal_paper_doi 10.1039/d4dt01710b
_journal_volume 53
_journal_year 2024
_chemical_formula_moiety '(Ti 4+)4, (C14 H8 O3 2-)2, (C3 H7 O 1-)10 (O 2-)'
_chemical_formula_sum 'C58 H86 O17 Ti4'
_chemical_formula_weight 1246.86
_space_group_crystal_system monoclinic
_space_group_IT_number 15
_space_group_name_Hall '-C 2yc'
_space_group_name_H-M_alt 'C 1 2/c 1'
_symmetry_cell_setting monoclinic
_symmetry_Int_Tables_number 15
_symmetry_space_group_name_H-M 'C 1 2/c 1'
_atom_sites_solution_hydrogens geom
_audit_creation_method SHELXL-2018/1
_audit_update_record
;
2023-07-27 deposited with the CCDC.	2024-07-26 downloaded from the CCDC.
;
_cell_angle_alpha 90
_cell_angle_beta 106.0037(19)
_cell_angle_gamma 90
_cell_formula_units_Z 4
_cell_length_a 22.4667(4)
_cell_length_b 12.6262(2)
_cell_length_c 23.0730(5)
_cell_measurement_reflns_used 13846
_cell_measurement_temperature 100(2)
_cell_measurement_theta_max 78.2820
_cell_measurement_theta_min 3.9750
_cell_volume 6291.4(2)
_computing_cell_refinement 'CrysAlisPro 1.171.41.120a (Rigaku OD, 2021)'
_computing_data_collection 'CrysAlisPro 1.171.41.120a (Rigaku OD, 2021)'
_computing_data_reduction 'CrysAlisPro 1.171.41.120a (Rigaku OD, 2021)'
_computing_molecular_graphics 'Olex2 1.3, (Dolomanov, 2009)'
_computing_publication_material ciftab
_computing_structure_refinement 'SHELXL-2018/1 (Sheldrick, 2018)'
_computing_structure_solution 'Olex2 1.3, (Dolomanov, 2009)'
_diffrn_ambient_temperature 100(2)
_diffrn_detector_area_resol_mean 10.0000
_diffrn_measured_fraction_theta_full 0.999
_diffrn_measured_fraction_theta_max 0.995
_diffrn_measurement_device_type 'XtaLAB Synergy, Dualflex, HyPix'
_diffrn_measurement_method '\w scans'
_diffrn_radiation_probe x-ray
_diffrn_radiation_type CuK\a
_diffrn_radiation_wavelength 1.54184
_diffrn_reflns_av_R_equivalents 0.0474
_diffrn_reflns_av_unetI/netI 0.0380
_diffrn_reflns_Laue_measured_fraction_full 0.999
_diffrn_reflns_Laue_measured_fraction_max 0.995
_diffrn_reflns_limit_h_max 27
_diffrn_reflns_limit_h_min -26
_diffrn_reflns_limit_k_max 15
_diffrn_reflns_limit_k_min -15
_diffrn_reflns_limit_l_max 28
_diffrn_reflns_limit_l_min -27
_diffrn_reflns_number 29621
_diffrn_reflns_point_group_measured_fraction_full 0.999
_diffrn_reflns_point_group_measured_fraction_max 0.995
_diffrn_reflns_theta_full 67.684
_diffrn_reflns_theta_max 74.492
_diffrn_reflns_theta_min 3.986
_diffrn_source 'micro-focus sealed X-ray tube'
_diffrn_source_type 'PhotonJet (Cu) X-ray Source'
_exptl_absorpt_coefficient_mu 4.707
_exptl_absorpt_correction_T_max 1.000
_exptl_absorpt_correction_T_min 0.746
_exptl_absorpt_correction_type gaussian
_exptl_absorpt_process_details
;
CrysAlisPro 1.171.41.120a (Rigaku Oxford Diffraction, 2021)
Numerical absorption correction based on gaussian integration over
a multifaceted crystal model
Empirical absorption correction using spherical harmonics,
implemented in SCALE3 ABSPACK scaling algorithm.
;
_exptl_crystal_colour colourless
_exptl_crystal_density_diffrn 1.316
_exptl_crystal_description 'tiny rhombus'
_exptl_crystal_F_000 2632
_exptl_crystal_size_max 0.080
_exptl_crystal_size_mid 0.040
_exptl_crystal_size_min 0.020
_refine_diff_density_max 0.470
_refine_diff_density_min -0.630
_refine_diff_density_rms 0.066
_refine_ls_extinction_coef 0.00009(2)
_refine_ls_extinction_expression Fc^*^=kFc[1+0.001xFc^2^\l^3^/sin(2\q)]^-1/4^
_refine_ls_extinction_method 'SHELXL-2018/1 (Sheldrick 2018)'
_refine_ls_goodness_of_fit_ref 1.095
_refine_ls_hydrogen_treatment constr
_refine_ls_matrix_type full
_refine_ls_number_parameters 397
_refine_ls_number_reflns 6404
_refine_ls_number_restraints 0
_refine_ls_restrained_S_all 1.095
_refine_ls_R_factor_all 0.0498
_refine_ls_R_factor_gt 0.0428
_refine_ls_shift/su_max 0.001
_refine_ls_shift/su_mean 0.000
_refine_ls_structure_factor_coef Fsqd
_refine_ls_weighting_details 'w=1/[\s^2^(Fo^2^)+(0.0593P)^2^+7.5391P] where P=(Fo^2^+2Fc^2^)/3'
_refine_ls_weighting_scheme calc
_refine_ls_wR_factor_gt 0.1131
_refine_ls_wR_factor_ref 0.1169
_reflns_Friedel_coverage 0.000
_reflns_number_gt 5499
_reflns_number_total 6404
_reflns_threshold_expression 'I > 2\s(I)'
_cod_data_source_file d4dt01710b7.cif
_cod_data_source_block nbk19-3Dshape
_cod_depositor_comments 'Adding full bibliography for 7716804--7716805.cif.'
_cod_original_sg_symbol_H-M 'C 2/c'
_cod_database_code 7716805
_shelx_shelxl_version_number 2018/1
_shelx_space_group_comment
;
The symmetry employed for this shelxl refinement is uniquely defined
by the following loop, which should always be used as a source of
symmetry information in preference to the above space-group names.
They are only intended as comments.
;
_shelx_estimated_absorpt_t_min 0.705
_shelx_estimated_absorpt_t_max 0.912

loop_
_space_group_symop_operation_xyz
'x, y, z'
'-x, y, -z+1/2'
'x+1/2, y+1/2, z'
'-x+1/2, y+1/2, -z+1/2'
'-x, -y, -z'
'x, -y, z-1/2'
'-x+1/2, -y+1/2, -z'
'x+1/2, -y+1/2, z-1/2'

loop_
_atom_site_label
_atom_site_type_symbol
_atom_site_fract_x
_atom_site_fract_y
_atom_site_fract_z
_atom_site_U_iso_or_equiv
_atom_site_adp_type
_atom_site_occupancy
_atom_site_site_symmetry_order
_atom_site_calc_flag
_atom_site_refinement_flags_posn
_atom_site_refinement_flags_adp
_atom_site_refinement_flags_occupancy
_atom_site_disorder_assembly
_atom_site_disorder_group
Ti1 Ti 0.50773(2) 0.40534(3) 0.67735(2) 0.01917(11) Uani 1 1 d . . . . .
Ti2 Ti 0.58633(2) 0.18495(3) 0.66475(2) 0.02515(12) Uani 1 1 d . . . . .
O16 O 0.500000 0.45191(16) 0.750000 0.0214(4) Uani 1 2 d S T P . .
O1 O 0.55746(6) 0.27143(12) 0.72800(6) 0.0215(3) Uani 1 1 d . . . . .
O2 O 0.57610(7) 0.30869(12) 0.82606(7) 0.0231(3) Uani 1 1 d . . . . .
C2 C 0.59152(9) 0.27048(16) 0.78354(9) 0.0201(4) Uani 1 1 d . . . . .
C3 C 0.65475(9) 0.21726(18) 0.78983(10) 0.0226(4) Uani 1 1 d . . . . .
O3 O 0.65343(7) 0.17331(13) 0.73410(7) 0.0274(3) Uani 1 1 d . . . . .
C4 C 0.70448(10) 0.30201(18) 0.81211(11) 0.0263(5) Uani 1 1 d . . . . .
C5 C 0.71631(11) 0.39047(19) 0.78155(12) 0.0316(5) Uani 1 1 d . . . . .
H5 H 0.692728 0.404014 0.741262 0.038 Uiso 1 1 calc R U . . .
C6 C 0.76354(12) 0.4593(2) 0.81110(13) 0.0382(6) Uani 1 1 d . . . . .
H6 H 0.773275 0.519242 0.790541 0.046 Uiso 1 1 calc R U . . .
C7 C 0.79633(11) 0.4401(2) 0.87067(13) 0.0397(6) Uani 1 1 d . . . . .
H7 H 0.827514 0.488688 0.890705 0.048 Uiso 1 1 calc R U . . .
C8 C 0.78469(11) 0.3518(2) 0.90161(12) 0.0361(6) Uani 1 1 d . . . . .
H8 H 0.807706 0.339291 0.942207 0.043 Uiso 1 1 calc R U . . .
C9 C 0.73819(10) 0.2817(2) 0.87152(11) 0.0289(5) Uani 1 1 d . . . . .
C10 C 0.71665(10) 0.18122(19) 0.89064(11) 0.0289(5) Uani 1 1 d . . . . .
C11 C 0.73651(11) 0.1253(2) 0.94430(12) 0.0352(6) Uani 1 1 d . . . . .
H11 H 0.768115 0.152822 0.977156 0.042 Uiso 1 1 calc R U . . .
C12 C 0.70922(13) 0.0288(2) 0.94879(13) 0.0414(6) Uani 1 1 d . . . . .
H12 H 0.722016 -0.009908 0.985450 0.050 Uiso 1 1 calc R U . . .
C13 C 0.66342(13) -0.0132(2) 0.90080(13) 0.0410(6) Uani 1 1 d . . . . .
H13 H 0.645883 -0.080323 0.904758 0.049 Uiso 1 1 calc R U . . .
C14 C 0.64311(11) 0.0433(2) 0.84678(12) 0.0333(5) Uani 1 1 d . . . . .
H14 H 0.611676 0.015458 0.813884 0.040 Uiso 1 1 calc R U . . .
C15 C 0.66963(10) 0.13970(18) 0.84240(10) 0.0264(5) Uani 1 1 d . . . . .
O21 O 0.52077(7) 0.28243(12) 0.62116(6) 0.0241(3) Uani 1 1 d . . . . .
C22 C 0.49472(11) 0.2667(2) 0.55696(10) 0.0303(5) Uani 1 1 d . . . . .
H22 H 0.515918 0.204503 0.544578 0.036 Uiso 1 1 calc R U . . .
C23 C 0.50722(14) 0.3627(2) 0.52295(12) 0.0417(6) Uani 1 1 d . . . . .
H23A H 0.490966 0.350331 0.479510 0.063 Uiso 1 1 calc R U . . .
H23B H 0.551952 0.375171 0.532863 0.063 Uiso 1 1 calc R U . . .
H23C H 0.486853 0.424732 0.534426 0.063 Uiso 1 1 calc R U . . .
C24 C 0.42644(12) 0.2414(3) 0.54327(12) 0.0452(7) Uani 1 1 d . . . . .
H24A H 0.404462 0.302356 0.553715 0.068 Uiso 1 1 calc R U . . .
H24B H 0.420689 0.179761 0.566984 0.068 Uiso 1 1 calc R U . . .
H24C H 0.409930 0.225609 0.500222 0.068 Uiso 1 1 calc R U . . .
O31 O 0.45488(7) 0.49207(13) 0.62666(7) 0.0266(3) Uani 1 1 d . . . . .
C32 C 0.40084(10) 0.54883(19) 0.62923(11) 0.0288(5) Uani 1 1 d . . . . .
H32 H 0.389158 0.526711 0.666244 0.035 Uiso 1 1 calc R U . . .
C33 C 0.34850(12) 0.5213(2) 0.57453(14) 0.0435(7) Uani 1 1 d . . . . .
H33A H 0.311505 0.561701 0.575350 0.065 Uiso 1 1 calc R U . . .
H33B H 0.339585 0.445334 0.574828 0.065 Uiso 1 1 calc R U . . .
H33C H 0.360434 0.538912 0.537909 0.065 Uiso 1 1 calc R U . . .
C34 C 0.41599(12) 0.6661(2) 0.63363(13) 0.0383(6) Uani 1 1 d . . . . .
H34A H 0.427519 0.688570 0.597535 0.057 Uiso 1 1 calc R U . . .
H34B H 0.450581 0.679223 0.669443 0.057 Uiso 1 1 calc R U . . .
H34C H 0.379655 0.706163 0.636753 0.057 Uiso 1 1 calc R U . . .
O41 O 0.57971(7) 0.46844(13) 0.67459(7) 0.0284(3) Uani 1 1 d . . . . .
C42 C 0.59506(11) 0.5724(2) 0.65876(11) 0.0314(5) Uani 1 1 d . . . . .
H42 H 0.556516 0.607192 0.633796 0.038 Uiso 1 1 calc R U . . .
C43 C 0.64087(13) 0.5647(2) 0.62173(14) 0.0449(7) Uani 1 1 d . . . . .
H43A H 0.649558 0.635755 0.609025 0.067 Uiso 1 1 calc R U . . .
H43B H 0.623399 0.520799 0.586066 0.067 Uiso 1 1 calc R U . . .
H43C H 0.679372 0.532581 0.646087 0.067 Uiso 1 1 calc R U . . .
C44 C 0.62002(17) 0.6366(2) 0.71579(15) 0.0525(8) Uani 1 1 d . . . . .
H44A H 0.655050 0.599107 0.742767 0.079 Uiso 1 1 calc R U . . .
H44B H 0.587340 0.646187 0.736018 0.079 Uiso 1 1 calc R U . . .
H44C H 0.633808 0.705943 0.705483 0.079 Uiso 1 1 calc R U . . .
O51 O 0.63204(9) 0.18953(17) 0.61278(8) 0.0417(5) Uani 1 1 d . . . . .
C52 C 0.67528(17) 0.2584(3) 0.59544(17) 0.0593(9) Uani 1 1 d . . . . .
H52 H 0.661088 0.333304 0.596163 0.071 Uiso 1 1 calc R U . . .
C53 C 0.6729(2) 0.2288(4) 0.53104(18) 0.0844(15) Uani 1 1 d . . . . .
H53A H 0.699458 0.276880 0.515998 0.127 Uiso 1 1 calc R U . . .
H53B H 0.630162 0.234537 0.505578 0.127 Uiso 1 1 calc R U . . .
H53C H 0.687440 0.155836 0.529997 0.127 Uiso 1 1 calc R U . . .
C54 C 0.73864(16) 0.2475(3) 0.63857(19) 0.0622(9) Uani 1 1 d . . . . .
H54A H 0.754243 0.175708 0.635956 0.093 Uiso 1 1 calc R U . . .
H54B H 0.736347 0.260802 0.679750 0.093 Uiso 1 1 calc R U . . .
H54C H 0.766696 0.298986 0.628172 0.093 Uiso 1 1 calc R U . . .
O61 O 0.54799(10) 0.06034(15) 0.65581(9) 0.0453(5) Uani 1 1 d . . . . .
C62 C 0.5160(3) -0.0342(5) 0.6371(3) 0.0442(13) Uani 0.5 1 d . . P A 1
H62 H 0.476099 -0.035357 0.648376 0.053 Uiso 0.5 1 calc R U P A 1
C63 C 0.5590(3) -0.1225(6) 0.6694(4) 0.0636(19) Uani 0.5 1 d . . P A 1
H63A H 0.537283 -0.190542 0.661394 0.095 Uiso 0.5 1 calc R U P A 1
H63B H 0.571370 -0.108759 0.712853 0.095 Uiso 0.5 1 calc R U P A 1
H63C H 0.595869 -0.124786 0.654561 0.095 Uiso 0.5 1 calc R U P A 1
C64 C 0.5043(5) -0.0455(7) 0.5696(4) 0.074(2) Uani 0.5 1 d . . P A 1
H64A H 0.542272 -0.029036 0.558482 0.111 Uiso 0.5 1 calc R U P A 1
H64B H 0.471387 0.003481 0.549054 0.111 Uiso 0.5 1 calc R U P A 1
H64C H 0.491515 -0.118358 0.557684 0.111 Uiso 0.5 1 calc R U P A 1
C65 C 0.5547(3) -0.0526(5) 0.6598(3) 0.0447(14) Uani 0.5 1 d . . P A 2
H65 H 0.599438 -0.069794 0.678034 0.054 Uiso 0.5 1 calc R U P A 2
C66 C 0.5183(3) -0.0932(5) 0.7011(3) 0.0510(15) Uani 0.5 1 d . . P A 2
H66A H 0.473950 -0.085074 0.681468 0.077 Uiso 0.5 1 calc R U P A 2
H66B H 0.529464 -0.052759 0.738776 0.077 Uiso 0.5 1 calc R U P A 2
H66C H 0.527862 -0.168255 0.709817 0.077 Uiso 0.5 1 calc R U P A 2
C67 C 0.5345(4) -0.1010(6) 0.5988(3) 0.0609(19) Uani 0.5 1 d . . P A 2
H67A H 0.543098 -0.177141 0.601771 0.091 Uiso 0.5 1 calc R U P A 2
H67B H 0.557017 -0.068062 0.572674 0.091 Uiso 0.5 1 calc R U P A 2
H67C H 0.489920 -0.089516 0.581660 0.091 Uiso 0.5 1 calc R U P A 2

loop_
_atom_site_aniso_label
_atom_site_aniso_U_11
_atom_site_aniso_U_22
_atom_site_aniso_U_33
_atom_site_aniso_U_23
_atom_site_aniso_U_13
_atom_site_aniso_U_12
Ti1 0.01831(19) 0.02020(19) 0.01873(19) 0.00203(13) 0.00464(14) 0.00061(13)
Ti2 0.0248(2) 0.0271(2) 0.0239(2) -0.00348(15) 0.00740(15) 0.00353(15)
O16 0.0203(10) 0.0172(10) 0.0257(10) 0.000 0.0047(8) 0.000
O1 0.0197(7) 0.0234(7) 0.0206(7) 0.0004(6) 0.0043(5) 0.0027(6)
O2 0.0208(7) 0.0282(8) 0.0206(7) 0.0007(6) 0.0063(6) 0.0046(6)
C2 0.0171(9) 0.0194(10) 0.0244(10) 0.0008(8) 0.0064(8) 0.0001(8)
C3 0.0194(9) 0.0254(11) 0.0240(10) -0.0008(8) 0.0078(8) 0.0027(8)
O3 0.0231(7) 0.0343(9) 0.0247(8) -0.0035(6) 0.0066(6) 0.0058(6)
C4 0.0186(10) 0.0299(11) 0.0319(12) -0.0022(9) 0.0095(9) 0.0014(8)
C5 0.0268(11) 0.0316(12) 0.0382(13) 0.0030(10) 0.0121(10) -0.0003(9)
C6 0.0311(12) 0.0360(14) 0.0510(16) 0.0019(12) 0.0170(11) -0.0038(10)
C7 0.0249(12) 0.0418(15) 0.0528(16) -0.0054(12) 0.0115(11) -0.0061(11)
C8 0.0216(11) 0.0475(15) 0.0363(13) -0.0027(11) 0.0032(9) 0.0031(10)
C9 0.0192(10) 0.0343(12) 0.0330(12) -0.0015(10) 0.0068(9) 0.0039(9)
C10 0.0203(10) 0.0355(13) 0.0309(12) 0.0013(9) 0.0071(9) 0.0063(9)
C11 0.0282(12) 0.0431(14) 0.0321(13) 0.0068(11) 0.0047(10) 0.0076(10)
C12 0.0373(14) 0.0454(16) 0.0406(14) 0.0132(12) 0.0096(11) 0.0106(12)
C13 0.0407(14) 0.0336(14) 0.0495(16) 0.0125(12) 0.0139(12) 0.0039(11)
C14 0.0288(12) 0.0299(12) 0.0402(14) 0.0040(10) 0.0081(10) 0.0034(10)
C15 0.0225(10) 0.0269(11) 0.0308(12) 0.0032(9) 0.0093(9) 0.0068(9)
O21 0.0250(7) 0.0290(8) 0.0183(7) -0.0022(6) 0.0061(6) 0.0009(6)
C22 0.0320(12) 0.0417(13) 0.0168(10) -0.0044(9) 0.0058(9) 0.0012(10)
C23 0.0483(15) 0.0526(17) 0.0250(12) 0.0058(11) 0.0115(11) 0.0049(13)
C24 0.0336(13) 0.070(2) 0.0291(13) -0.0169(13) 0.0032(10) -0.0089(13)
O31 0.0210(7) 0.0314(8) 0.0272(8) 0.0062(6) 0.0061(6) 0.0044(6)
C32 0.0217(10) 0.0325(12) 0.0322(12) 0.0056(10) 0.0075(9) 0.0056(9)
C33 0.0228(12) 0.0511(17) 0.0506(16) -0.0023(13) 0.0001(11) 0.0038(11)
C34 0.0351(13) 0.0328(13) 0.0460(15) 0.0027(11) 0.0095(11) 0.0044(11)
O41 0.0241(8) 0.0303(8) 0.0309(8) 0.0054(6) 0.0077(6) -0.0022(6)
C42 0.0306(12) 0.0288(12) 0.0357(12) 0.0045(10) 0.0107(10) -0.0039(9)
C43 0.0413(15) 0.0443(16) 0.0566(17) 0.0095(13) 0.0258(13) -0.0050(12)
C44 0.069(2) 0.0379(16) 0.0474(17) -0.0046(13) 0.0110(15) -0.0101(14)
O51 0.0367(10) 0.0609(13) 0.0321(9) 0.0000(8) 0.0172(8) 0.0106(9)
C52 0.059(2) 0.055(2) 0.078(2) 0.0163(17) 0.0416(18) 0.0189(16)
C53 0.095(3) 0.114(4) 0.063(2) 0.042(2) 0.054(2) 0.043(3)
C54 0.0502(18) 0.057(2) 0.092(3) 0.0002(19) 0.0406(18) -0.0037(15)
O61 0.0530(11) 0.0284(9) 0.0477(11) -0.0060(8) 0.0026(9) -0.0032(8)
C62 0.025(3) 0.048(3) 0.055(4) -0.006(3) 0.003(3) 0.000(2)
C63 0.060(4) 0.037(4) 0.097(6) 0.002(4) 0.027(4) -0.003(3)
C64 0.093(6) 0.058(5) 0.062(5) -0.028(4) 0.006(4) -0.005(4)
C65 0.042(4) 0.027(3) 0.066(4) -0.008(3) 0.017(3) -0.001(3)
C66 0.042(3) 0.053(4) 0.059(4) 0.005(3) 0.015(3) -0.003(3)
C67 0.073(5) 0.056(4) 0.060(4) -0.027(4) 0.029(4) -0.022(4)

loop_
_atom_type_symbol
_atom_type_description
_atom_type_scat_dispersion_real
_atom_type_scat_dispersion_imag
_atom_type_scat_source
C C 0.0181 0.0091 'International Tables Vol C Tables 4.2.6.8 and 6.1.1.4'
H H 0.0000 0.0000 'International Tables Vol C Tables 4.2.6.8 and 6.1.1.4'
O O 0.0492 0.0322 'International Tables Vol C Tables 4.2.6.8 and 6.1.1.4'
Ti Ti 0.2191 1.8069 'International Tables Vol C Tables 4.2.6.8 and 6.1.1.4'

loop_
_geom_angle_atom_site_label_1
_geom_angle_atom_site_label_2
_geom_angle_atom_site_label_3
_geom_angle
_geom_angle_site_symmetry_1
_geom_angle_site_symmetry_3
_geom_angle_publ_flag
O31 Ti1 O41 98.34(7) . . ?
O31 Ti1 O16 100.86(7) . . ?
O41 Ti1 O16 101.60(6) . . ?
O31 Ti1 O21 103.26(7) . . ?
O41 Ti1 O21 91.45(7) . . ?
O16 Ti1 O21 150.51(8) . . ?
O31 Ti1 O1 166.71(7) . . ?
O41 Ti1 O1 91.67(6) . . ?
O16 Ti1 O1 85.54(6) . . ?
O21 Ti1 O1 67.58(6) . . ?
O31 Ti1 O2 84.84(7) . 2_656 ?
O41 Ti1 O2 171.77(7) . 2_656 ?
O16 Ti1 O2 85.16(5) . 2_656 ?
O21 Ti1 O2 80.41(6) . 2_656 ?
O1 Ti1 O2 84.12(6) . 2_656 ?
O31 Ti1 Ti2 136.14(5) . . ?
O41 Ti1 Ti2 82.29(5) . . ?
O16 Ti1 Ti2 122.13(5) . . ?
O21 Ti1 Ti2 33.26(4) . . ?
O1 Ti1 Ti2 36.68(4) . . ?
O2 Ti1 Ti2 90.15(4) 2_656 . ?
O61 Ti2 O51 107.54(10) . . ?
O61 Ti2 O3 106.21(8) . . ?
O51 Ti2 O3 95.72(8) . . ?
O61 Ti2 O21 102.92(8) . . ?
O51 Ti2 O21 97.16(8) . . ?
O3 Ti2 O21 142.74(7) . . ?
O61 Ti2 O1 108.26(9) . . ?
O51 Ti2 O1 144.09(8) . . ?
O3 Ti2 O1 76.93(6) . . ?
O21 Ti2 O1 72.19(6) . . ?
O61 Ti2 Ti1 119.65(7) . . ?
O51 Ti2 Ti1 116.53(7) . . ?
O3 Ti2 Ti1 108.03(5) . . ?
O21 Ti2 Ti1 35.67(4) . . ?
O1 Ti2 Ti1 39.10(4) . . ?
Ti1 O16 Ti1 142.49(12) 2_656 . ?
C2 O1 Ti2 118.55(13) . . ?
C2 O1 Ti1 127.69(13) . . ?
Ti2 O1 Ti1 104.22(6) . . ?
C2 O2 Ti1 127.60(13) . 2_656 ?
O2 C2 O1 124.49(19) . . ?
O2 C2 C3 123.55(18) . . ?
O1 C2 C3 111.95(18) . . ?
O3 C3 C15 115.03(18) . . ?
O3 C3 C4 114.62(18) . . ?
C15 C3 C4 101.68(18) . . ?
O3 C3 C2 107.58(16) . . ?
C15 C3 C2 110.46(17) . . ?
C4 C3 C2 107.17(17) . . ?
C3 O3 Ti2 124.28(13) . . ?
C5 C4 C9 121.3(2) . . ?
C5 C4 C3 128.1(2) . . ?
C9 C4 C3 110.5(2) . . ?
C4 C5 C6 118.7(2) . . ?
C4 C5 H5 120.6 . . ?
C6 C5 H5 120.6 . . ?
C7 C6 C5 119.9(3) . . ?
C7 C6 H6 120.0 . . ?
C5 C6 H6 120.0 . . ?
C8 C7 C6 121.7(2) . . ?
C8 C7 H7 119.1 . . ?
C6 C7 H7 119.1 . . ?
C7 C8 C9 118.3(2) . . ?
C7 C8 H8 120.9 . . ?
C9 C8 H8 120.9 . . ?
C4 C9 C8 120.0(2) . . ?
C4 C9 C10 108.6(2) . . ?
C8 C9 C10 131.3(2) . . ?
C11 C10 C15 120.2(2) . . ?
C11 C10 C9 131.0(2) . . ?
C15 C10 C9 108.8(2) . . ?
C12 C11 C10 118.4(2) . . ?
C12 C11 H11 120.8 . . ?
C10 C11 H11 120.8 . . ?
C11 C12 C13 121.5(2) . . ?
C11 C12 H12 119.3 . . ?
C13 C12 H12 119.3 . . ?
C12 C13 C14 120.2(3) . . ?
C12 C13 H13 119.9 . . ?
C14 C13 H13 119.9 . . ?
C15 C14 C13 118.4(2) . . ?
C15 C14 H14 120.8 . . ?
C13 C14 H14 120.8 . . ?
C14 C15 C10 121.3(2) . . ?
C14 C15 C3 128.7(2) . . ?
C10 C15 C3 110.0(2) . . ?
C22 O21 Ti2 118.10(14) . . ?
C22 O21 Ti1 130.45(14) . . ?
Ti2 O21 Ti1 111.07(7) . . ?
O21 C22 C23 109.9(2) . . ?
O21 C22 C24 110.08(19) . . ?
C23 C22 C24 112.6(2) . . ?
O21 C22 H22 108.1 . . ?
C23 C22 H22 108.1 . . ?
C24 C22 H22 108.1 . . ?
C22 C23 H23A 109.5 . . ?
C22 C23 H23B 109.5 . . ?
H23A C23 H23B 109.5 . . ?
C22 C23 H23C 109.5 . . ?
H23A C23 H23C 109.5 . . ?
H23B C23 H23C 109.5 . . ?
C22 C24 H24A 109.5 . . ?
C22 C24 H24B 109.5 . . ?
H24A C24 H24B 109.5 . . ?
C22 C24 H24C 109.5 . . ?
H24A C24 H24C 109.5 . . ?
H24B C24 H24C 109.5 . . ?
C32 O31 Ti1 134.35(14) . . ?
O31 C32 C33 109.0(2) . . ?
O31 C32 C34 108.41(19) . . ?
C33 C32 C34 112.9(2) . . ?
O31 C32 H32 108.8 . . ?
C33 C32 H32 108.8 . . ?
C34 C32 H32 108.8 . . ?
C32 C33 H33A 109.5 . . ?
C32 C33 H33B 109.5 . . ?
H33A C33 H33B 109.5 . . ?
C32 C33 H33C 109.5 . . ?
H33A C33 H33C 109.5 . . ?
H33B C33 H33C 109.5 . . ?
C32 C34 H34A 109.5 . . ?
C32 C34 H34B 109.5 . . ?
H34A C34 H34B 109.5 . . ?
C32 C34 H34C 109.5 . . ?
H34A C34 H34C 109.5 . . ?
H34B C34 H34C 109.5 . . ?
C42 O41 Ti1 133.64(14) . . ?
O41 C42 C43 109.6(2) . . ?
O41 C42 C44 109.1(2) . . ?
C43 C42 C44 112.2(2) . . ?
O41 C42 H42 108.6 . . ?
C43 C42 H42 108.6 . . ?
C44 C42 H42 108.6 . . ?
C42 C43 H43A 109.5 . . ?
C42 C43 H43B 109.5 . . ?
H43A C43 H43B 109.5 . . ?
C42 C43 H43C 109.5 . . ?
H43A C43 H43C 109.5 . . ?
H43B C43 H43C 109.5 . . ?
C42 C44 H44A 109.5 . . ?
C42 C44 H44B 109.5 . . ?
H44A C44 H44B 109.5 . . ?
C42 C44 H44C 109.5 . . ?
H44A C44 H44C 109.5 . . ?
H44B C44 H44C 109.5 . . ?
C52 O51 Ti2 139.9(2) . . ?
O51 C52 C54 110.5(3) . . ?
O51 C52 C53 106.2(3) . . ?
C54 C52 C53 113.4(3) . . ?
O51 C52 H52 108.9 . . ?
C54 C52 H52 108.9 . . ?
C53 C52 H52 108.9 . . ?
C52 C53 H53A 109.5 . . ?
C52 C53 H53B 109.5 . . ?
H53A C53 H53B 109.5 . . ?
C52 C53 H53C 109.5 . . ?
H53A C53 H53C 109.5 . . ?
H53B C53 H53C 109.5 . . ?
C52 C54 H54A 109.5 . . ?
C52 C54 H54B 109.5 . . ?
H54A C54 H54B 109.5 . . ?
C52 C54 H54C 109.5 . . ?
H54A C54 H54C 109.5 . . ?
H54B C54 H54C 109.5 . . ?
C62 O61 Ti2 169.1(3) . . ?
C65 O61 Ti2 146.4(3) . . ?
O61 C62 C64 109.2(6) . . ?
O61 C62 C63 105.6(5) . . ?
C64 C62 C63 109.9(6) . . ?
O61 C62 H62 110.7 . . ?
C64 C62 H62 110.7 . . ?
C63 C62 H62 110.7 . . ?
C62 C63 H63A 109.5 . . ?
C62 C63 H63B 109.5 . . ?
H63A C63 H63B 109.5 . . ?
C62 C63 H63C 109.5 . . ?
H63A C63 H63C 109.5 . . ?
H63B C63 H63C 109.5 . . ?
C62 C64 H64A 109.5 . . ?
C62 C64 H64B 109.5 . . ?
H64A C64 H64B 109.5 . . ?
C62 C64 H64C 109.5 . . ?
H64A C64 H64C 109.5 . . ?
H64B C64 H64C 109.5 . . ?
O61 C65 C67 110.3(6) . . ?
O61 C65 C66 108.3(5) . . ?
C67 C65 C66 112.4(6) . . ?
O61 C65 H65 108.6 . . ?
C67 C65 H65 108.6 . . ?
C66 C65 H65 108.6 . . ?
C65 C66 H66A 109.5 . . ?
C65 C66 H66B 109.5 . . ?
H66A C66 H66B 109.5 . . ?
C65 C66 H66C 109.5 . . ?
H66A C66 H66C 109.5 . . ?
H66B C66 H66C 109.5 . . ?
C65 C67 H67A 109.5 . . ?
C65 C67 H67B 109.5 . . ?
H67A C67 H67B 109.5 . . ?
C65 C67 H67C 109.5 . . ?
H67A C67 H67C 109.5 . . ?
H67B C67 H67C 109.5 . . ?

loop_
_geom_bond_atom_site_label_1
_geom_bond_atom_site_label_2
_geom_bond_distance
_geom_bond_site_symmetry_2
_geom_bond_publ_flag
Ti1 O31 1.7921(15) . ?
Ti1 O41 1.8195(16) . ?
Ti1 O16 1.8293(7) . ?
Ti1 O21 2.0940(15) . ?
Ti1 O1 2.1801(15) . ?
Ti1 O2 2.2274(15) 2_656 ?
Ti1 Ti2 3.3510(5) . ?
Ti2 O61 1.778(2) . ?
Ti2 O51 1.7819(19) . ?
Ti2 O3 1.8773(16) . ?
Ti2 O21 1.9695(16) . ?
Ti2 O1 2.0651(15) . ?
O1 C2 1.299(2) . ?
O2 C2 1.226(3) . ?
C2 C3 1.542(3) . ?
C3 O3 1.393(3) . ?
C3 C15 1.523(3) . ?
C3 C4 1.530(3) . ?
C4 C5 1.385(3) . ?
C4 C9 1.395(3) . ?
C5 C6 1.396(4) . ?
C5 H5 0.9500 . ?
C6 C7 1.390(4) . ?
C6 H6 0.9500 . ?
C7 C8 1.387(4) . ?
C7 H7 0.9500 . ?
C8 C9 1.399(3) . ?
C8 H8 0.9500 . ?
C9 C10 1.468(3) . ?
C10 C11 1.387(3) . ?
C10 C15 1.408(3) . ?
C11 C12 1.382(4) . ?
C11 H11 0.9500 . ?
C12 C13 1.392(4) . ?
C12 H12 0.9500 . ?
C13 C14 1.399(4) . ?
C13 H13 0.9500 . ?
C14 C15 1.372(3) . ?
C14 H14 0.9500 . ?
O21 C22 1.448(3) . ?
C22 C23 1.512(4) . ?
C22 C24 1.513(4) . ?
C22 H22 1.0000 . ?
C23 H23A 0.9800 . ?
C23 H23B 0.9800 . ?
C23 H23C 0.9800 . ?
C24 H24A 0.9800 . ?
C24 H24B 0.9800 . ?
C24 H24C 0.9800 . ?
O31 C32 1.425(3) . ?
C32 C33 1.509(3) . ?
C32 C34 1.516(4) . ?
C32 H32 1.0000 . ?
C33 H33A 0.9800 . ?
C33 H33B 0.9800 . ?
C33 H33C 0.9800 . ?
C34 H34A 0.9800 . ?
C34 H34B 0.9800 . ?
C34 H34C 0.9800 . ?
O41 C42 1.430(3) . ?
C42 C43 1.511(4) . ?
C42 C44 1.515(4) . ?
C42 H42 1.0000 . ?
C43 H43A 0.9800 . ?
C43 H43B 0.9800 . ?
C43 H43C 0.9800 . ?
C44 H44A 0.9800 . ?
C44 H44B 0.9800 . ?
C44 H44C 0.9800 . ?
O51 C52 1.440(4) . ?
C52 C54 1.501(5) . ?
C52 C53 1.518(5) . ?
C52 H52 1.0000 . ?
C53 H53A 0.9800 . ?
C53 H53B 0.9800 . ?
C53 H53C 0.9800 . ?
C54 H54A 0.9800 . ?
C54 H54B 0.9800 . ?
C54 H54C 0.9800 . ?
O61 C62 1.399(6) . ?
O61 C65 1.435(7) . ?
C62 C64 1.511(10) . ?
C62 C63 1.528(9) . ?
C62 H62 1.0000 . ?
C63 H63A 0.9800 . ?
C63 H63B 0.9800 . ?
C63 H63C 0.9800 . ?
C64 H64A 0.9800 . ?
C64 H64B 0.9800 . ?
C64 H64C 0.9800 . ?
C65 C67 1.487(9) . ?
C65 C66 1.505(9) . ?
C65 H65 1.0000 . ?
C66 H66A 0.9800 . ?
C66 H66B 0.9800 . ?
C66 H66C 0.9800 . ?
C67 H67A 0.9800 . ?
C67 H67B 0.9800 . ?
C67 H67C 0.9800 . ?

loop_
_geom_torsion_atom_site_label_1
_geom_torsion_atom_site_label_2
_geom_torsion_atom_site_label_3
_geom_torsion_atom_site_label_4
_geom_torsion
_geom_torsion_site_symmetry_1
_geom_torsion_site_symmetry_2
_geom_torsion_site_symmetry_3
_geom_torsion_site_symmetry_4
_geom_torsion_publ_flag
O31 Ti1 O16 Ti1 136.24(5) . . . 2_656 ?
O41 Ti1 O16 Ti1 -122.80(5) . . . 2_656 ?
O21 Ti1 O16 Ti1 -8.23(9) . . . 2_656 ?
O1 Ti1 O16 Ti1 -32.00(4) . . . 2_656 ?
O2 Ti1 O16 Ti1 52.45(4) 2_656 . . 2_656 ?
Ti2 Ti1 O16 Ti1 -34.68(3) . . . 2_656 ?
Ti1 O2 C2 O1 -7.2(3) 2_656 . . . ?
Ti1 O2 C2 C3 171.56(14) 2_656 . . . ?
Ti2 O1 C2 O2 -171.56(16) . . . . ?
Ti1 O1 C2 O2 47.7(3) . . . . ?
Ti2 O1 C2 C3 9.6(2) . . . . ?
Ti1 O1 C2 C3 -131.12(15) . . . . ?
O2 C2 C3 O3 173.6(2) . . . . ?
O1 C2 C3 O3 -7.5(2) . . . . ?
O2 C2 C3 C15 47.3(3) . . . . ?
O1 C2 C3 C15 -133.80(19) . . . . ?
O2 C2 C3 C4 -62.6(3) . . . . ?
O1 C2 C3 C4 116.24(19) . . . . ?
C15 C3 O3 Ti2 125.93(17) . . . . ?
C4 C3 O3 Ti2 -116.69(18) . . . . ?
C2 C3 O3 Ti2 2.4(2) . . . . ?
O61 Ti2 O3 C3 -103.75(18) . . . . ?
O51 Ti2 O3 C3 146.09(18) . . . . ?
O21 Ti2 O3 C3 36.3(2) . . . . ?
O1 Ti2 O3 C3 1.76(16) . . . . ?
Ti1 Ti2 O3 C3 25.77(18) . . . . ?
O3 C3 C4 C5 51.2(3) . . . . ?
C15 C3 C4 C5 176.0(2) . . . . ?
C2 C3 C4 C5 -68.1(3) . . . . ?
O3 C3 C4 C9 -130.7(2) . . . . ?
C15 C3 C4 C9 -6.0(2) . . . . ?
C2 C3 C4 C9 110.0(2) . . . . ?
C9 C4 C5 C6 0.8(4) . . . . ?
C3 C4 C5 C6 178.6(2) . . . . ?
C4 C5 C6 C7 -2.0(4) . . . . ?
C5 C6 C7 C8 1.9(4) . . . . ?
C6 C7 C8 C9 -0.6(4) . . . . ?
C5 C4 C9 C8 0.6(4) . . . . ?
C3 C4 C9 C8 -177.7(2) . . . . ?
C5 C4 C9 C10 -178.0(2) . . . . ?
C3 C4 C9 C10 3.8(3) . . . . ?
C7 C8 C9 C4 -0.7(4) . . . . ?
C7 C8 C9 C10 177.5(2) . . . . ?
C4 C9 C10 C11 177.7(3) . . . . ?
C8 C9 C10 C11 -0.7(4) . . . . ?
C4 C9 C10 C15 0.3(3) . . . . ?
C8 C9 C10 C15 -178.1(2) . . . . ?
C15 C10 C11 C12 0.2(4) . . . . ?
C9 C10 C11 C12 -176.9(3) . . . . ?
C10 C11 C12 C13 0.8(4) . . . . ?
C11 C12 C13 C14 -1.1(4) . . . . ?
C12 C13 C14 C15 0.4(4) . . . . ?
C13 C14 C15 C10 0.6(4) . . . . ?
C13 C14 C15 C3 -178.2(2) . . . . ?
C11 C10 C15 C14 -0.9(4) . . . . ?
C9 C10 C15 C14 176.8(2) . . . . ?
C11 C10 C15 C3 178.0(2) . . . . ?
C9 C10 C15 C3 -4.3(3) . . . . ?
O3 C3 C15 C14 -50.5(3) . . . . ?
C4 C3 C15 C14 -175.0(2) . . . . ?
C2 C3 C15 C14 71.5(3) . . . . ?
O3 C3 C15 C10 130.6(2) . . . . ?
C4 C3 C15 C10 6.1(2) . . . . ?
C2 C3 C15 C10 -107.4(2) . . . . ?
Ti2 O21 C22 C23 -117.73(19) . . . . ?
Ti1 O21 C22 C23 54.5(3) . . . . ?
Ti2 O21 C22 C24 117.7(2) . . . . ?
Ti1 O21 C22 C24 -70.1(3) . . . . ?
O41 Ti1 O31 C32 -130.1(2) . . . . ?
O16 Ti1 O31 C32 -26.5(2) . . . . ?
O21 Ti1 O31 C32 136.4(2) . . . . ?
O1 Ti1 O31 C32 91.4(3) . . . . ?
O2 Ti1 O31 C32 57.6(2) 2_656 . . . ?
Ti2 Ti1 O31 C32 142.40(17) . . . . ?
Ti1 O31 C32 C33 -126.3(2) . . . . ?
Ti1 O31 C32 C34 110.4(2) . . . . ?
O31 Ti1 O41 C42 21.8(2) . . . . ?
O16 Ti1 O41 C42 -81.1(2) . . . . ?
O21 Ti1 O41 C42 125.5(2) . . . . ?
O1 Ti1 O41 C42 -166.9(2) . . . . ?
Ti2 Ti1 O41 C42 157.5(2) . . . . ?
Ti1 O41 C42 C43 -138.5(2) . . . . ?
Ti1 O41 C42 C44 98.2(3) . . . . ?
O61 Ti2 O51 C52 -177.3(3) . . . . ?
O3 Ti2 O51 C52 -68.3(3) . . . . ?
O21 Ti2 O51 C52 76.6(3) . . . . ?
O1 Ti2 O51 C52 7.3(4) . . . . ?
Ti1 Ti2 O51 C52 45.1(3) . . . . ?
Ti2 O51 C52 C54 80.5(4) . . . . ?
Ti2 O51 C52 C53 -156.1(2) . . . . ?
O51 Ti2 O61 C62 -42.1(16) . . . . ?
O3 Ti2 O61 C62 -143.7(16) . . . . ?
O21 Ti2 O61 C62 59.8(16) . . . . ?
O1 Ti2 O61 C62 135.0(16) . . . . ?
Ti1 Ti2 O61 C62 93.9(16) . . . . ?
O51 Ti2 O61 C65 62.3(6) . . . . ?
O3 Ti2 O61 C65 -39.3(6) . . . . ?
O21 Ti2 O61 C65 164.2(6) . . . . ?
O1 Ti2 O61 C65 -120.6(6) . . . . ?
Ti1 Ti2 O61 C65 -161.8(5) . . . . ?
Ti2 O61 C62 C64 6(2) . . . . ?
Ti2 O61 C62 C63 124.6(15) . . . . ?
Ti2 O61 C65 C67 -112.1(6) . . . . ?
Ti2 O61 C65 C66 124.5(5) . . . . ?
